data_7160268
loop_
_publ_author_name
'Hopkins, Scarlet'
'Clarke, Kristen'
'Clegg, Jack Kay'
'Gee, William James'

_publ_section_title
;
 One-pot synthesis of azepine spiro[4.6]-\g-lactams by a Hantzsch-type
 reaction
;
_journal_name_full 'Organic &amp; Biomolecular Chemistry'
_journal_paper_doi 10.1039/D4OB01719F
_journal_year 2025
_chemical_formula_moiety 'C27 H15 Br N2 O3, 1[H2O]'
_chemical_formula_sum 'C27 H17 Br N2 O4'
_chemical_formula_weight 513.33
_space_group_crystal_system monoclinic
_space_group_IT_number 14
_space_group_name_Hall '-P 2ybc'
_space_group_name_H-M_alt 'P 1 21/c 1'
_atom_sites_solution_hydrogens geom
_atom_sites_solution_primary dual
_audit_creation_date 2024-10-11
_audit_creation_method
;
Olex2 1.5
(compiled 2024.01.12 svn.r2f8d729c for OlexSys, GUI svn.r6928)
;
_audit_update_record
;
2024-10-11 deposited with the CCDC.	2024-11-27 downloaded from the CCDC.
;
_cell_angle_alpha 90
_cell_angle_beta 113.100(3)
_cell_angle_gamma 90
_cell_formula_units_Z 4
_cell_length_a 10.5296(5)
_cell_length_b 20.1852(13)
_cell_length_c 12.1204(8)
_cell_measurement_reflns_used 5298
_cell_measurement_temperature 150.00
_cell_measurement_theta_max 67.406
_cell_measurement_theta_min 4.381
_cell_volume 2369.5(3)
_computing_cell_refinement 'SAINT V8.40B (?, 2016)'
_computing_data_reduction 'SAINT V8.40B (?, 2016)'
_computing_molecular_graphics 'Olex2 1.5 (Dolomanov et al., 2009)'
_computing_publication_material 'Olex2 1.5 (Dolomanov et al., 2009)'
_computing_structure_refinement 'SHELXL 2018/3 (Sheldrick, 2015)'
_computing_structure_solution 'SHELXT 2018/2 (Sheldrick, 2018)'
_diffrn_ambient_temperature 150.00
_diffrn_measured_fraction_theta_full 0.978
_diffrn_measured_fraction_theta_max 0.978
_diffrn_measurement_device_type BrukerD8
_diffrn_radiation_type CuK\a
_diffrn_radiation_wavelength 1.54178
_diffrn_reflns_av_R_equivalents 0.1503
_diffrn_reflns_av_unetI/netI 0.0623
_diffrn_reflns_Laue_measured_fraction_full 0.978
_diffrn_reflns_Laue_measured_fraction_max 0.978
_diffrn_reflns_limit_h_max 10
_diffrn_reflns_limit_h_min -10
_diffrn_reflns_limit_k_max 20
_diffrn_reflns_limit_k_min -20
_diffrn_reflns_limit_l_max 12
_diffrn_reflns_limit_l_min -12
_diffrn_reflns_number 33994
_diffrn_reflns_point_group_measured_fraction_full 0.978
_diffrn_reflns_point_group_measured_fraction_max 0.978
_diffrn_reflns_theta_full 50.431
_diffrn_reflns_theta_max 50.431
_diffrn_reflns_theta_min 4.381
_diffrn_source_current 1.0
_diffrn_source_power 0.05
_diffrn_source_voltage 50.0
_exptl_absorpt_coefficient_mu 2.667
_exptl_absorpt_correction_T_max 0.7531
_exptl_absorpt_correction_T_min 0.5589
_exptl_absorpt_correction_type multi-scan
_exptl_absorpt_process_details
;
SADABS-2016/2 (Bruker,2016) was used for absorption correction.
wR2(int) was 0.1632 before and 0.0979 after correction.
The Ratio of minimum to maximum transmission is 0.7421.
The \l/2 correction factor is Not present.
;
_exptl_crystal_colour 'dark violet'
_exptl_crystal_colour_modifier dark
_exptl_crystal_colour_primary violet
_exptl_crystal_density_diffrn 1.439
_exptl_crystal_description needle
_exptl_crystal_F_000 1040
_exptl_crystal_size_max 0.01
_exptl_crystal_size_mid 0.001
_exptl_crystal_size_min 0.001
_refine_diff_density_max 0.515
_refine_diff_density_min -0.770
_refine_diff_density_rms 0.112
_refine_ls_extinction_coef 0.0033(5)
_refine_ls_extinction_expression Fc^*^=kFc[1+0.001xFc^2^\l^3^/sin(2\q)]^-1/4^
_refine_ls_extinction_method 'SHELXL-2018/3 (Sheldrick 2018)'
_refine_ls_goodness_of_fit_ref 1.044
_refine_ls_hydrogen_treatment constr
_refine_ls_matrix_type full
_refine_ls_number_parameters 299
_refine_ls_number_reflns 2435
_refine_ls_number_restraints 0
_refine_ls_restrained_S_all 1.044
_refine_ls_R_factor_all 0.0897
_refine_ls_R_factor_gt 0.0733
_refine_ls_shift/su_max 0.001
_refine_ls_shift/su_mean 0.000
_refine_ls_structure_factor_coef Fsqd
_refine_ls_weighting_details 'w=1/[\s^2^(Fo^2^)+(0.1309P)^2^+6.5801P] where P=(Fo^2^+2Fc^2^)/3'
_refine_ls_weighting_scheme calc
_refine_ls_wR_factor_gt 0.1962
_refine_ls_wR_factor_ref 0.2098
_reflns_Friedel_coverage 0.000
_reflns_number_gt 1921
_reflns_number_total 2435
_reflns_threshold_expression 'I > 2\s(I)'
_cod_data_source_file d4ob01719f2.cif
_cod_data_source_block cu_dwg24jc04
_cod_database_code 7160268
_shelx_shelxl_version_number 2018/3
_shelx_space_group_comment
;
The symmetry employed for this shelxl refinement is uniquely defined
by the following loop, which should always be used as a source of
symmetry information in preference to the above space-group names.
They are only intended as comments.
;
_shelx_estimated_absorpt_t_max 0.997
_shelx_estimated_absorpt_t_min 0.974
_olex2_refinement_description
;
1. Fixed Uiso
 At 1.2 times of:
  All C(H) groups, All C(H,H) groups, All N(H) groups
2.a Secondary CH2 refined with riding coordinates:
 C9(H9A,H9B)
2.b Aromatic/amide H refined with riding coordinates:
 N1(H1), N2(H2), C25(H25), C24(H24), C5(H5), C6(H6), C17(H17), C18(H18),
 C19(H19), C20(H20), C8(H8), C27(H27), C26(H26)
;
_smtbx_masks_void_probe_radius 1.2
_smtbx_masks_void_truncation_radius 1.2
_olex2_submission_special_instructions 'No special instructions were received'

loop_
_space_group_symop_operation_xyz
'x, y, z'
'-x, y+1/2, -z+1/2'
'-x, -y, -z'
'x, -y-1/2, z-1/2'

loop_
_atom_site_label
_atom_site_type_symbol
_atom_site_fract_x
_atom_site_fract_y
_atom_site_fract_z
_atom_site_U_iso_or_equiv
_atom_site_adp_type
_atom_site_occupancy
_atom_site_site_symmetry_order
_atom_site_calc_flag
_atom_site_refinement_flags_posn
_atom_site_refinement_flags_adp
_atom_site_refinement_flags_occupancy
_atom_site_disorder_assembly
_atom_site_disorder_group
Br1 Br 0.10541(12) 0.58516(5) 0.25651(11) 0.0755(6) Uani 1 1 d . . . . .
O3 O 0.6173(5) 0.3698(3) 0.4190(5) 0.0432(14) Uani 1 1 d . . . . .
O2 O 0.1986(5) 0.3290(2) 0.6709(4) 0.0326(12) Uani 1 1 d . . . . .
O1 O -0.0127(5) 0.2450(3) 0.4813(4) 0.0354(13) Uani 1 1 d . . . . .
N1 N -0.1021(6) 0.3497(3) 0.4338(6) 0.0371(16) Uani 1 1 d . . . . .
H1 H -0.175786 0.344268 0.450175 0.044 Uiso 1 1 calc R U . . .
N2 N 0.1406(6) 0.3133(3) 0.2125(5) 0.0330(15) Uani 1 1 d . . . . .
H2 H 0.087504 0.318633 0.136133 0.040 Uiso 1 1 calc R U . . .
C25 C 0.4664(10) 0.4035(4) 0.0286(8) 0.051(2) Uani 1 1 d . . . . .
H25 H 0.514957 0.421631 -0.015938 0.061 Uiso 1 1 calc R U . . .
C24 C 0.5351(9) 0.3949(4) 0.1496(7) 0.045(2) Uani 1 1 d . . . . .
H24 H 0.630141 0.405586 0.189443 0.054 Uiso 1 1 calc R U . . .
C22 C 0.4579(8) 0.3695(4) 0.2119(7) 0.036(2) Uani 1 1 d . . . . .
C21 C 0.5041(9) 0.3583(4) 0.3440(8) 0.040(2) Uani 1 1 d . . . . .
C11 C 0.3769(7) 0.3334(3) 0.3592(7) 0.0323(19) Uani 1 1 d . . . . .
C12 C 0.3643(7) 0.3219(3) 0.4705(7) 0.0309(18) Uani 1 1 d . . . . .
C13 C 0.2444(7) 0.3223(3) 0.4909(7) 0.0297(18) Uani 1 1 d . . . . .
C4 C 0.0990(7) 0.3294(3) 0.4006(6) 0.0289(18) Uani 1 1 d . . . . .
C3 C 0.0494(7) 0.3999(3) 0.3698(6) 0.0303(18) Uani 1 1 d . . . . .
C2 C -0.0716(8) 0.4093(4) 0.3903(6) 0.0340(19) Uani 1 1 d . . . . .
C5 C -0.1379(8) 0.4681(4) 0.3721(7) 0.039(2) Uani 1 1 d . . . . .
H5 H -0.219123 0.473317 0.387572 0.046 Uiso 1 1 calc R U . . .
C6 C -0.0855(8) 0.5196(4) 0.3311(7) 0.044(2) Uani 1 1 d . . . . .
H6 H -0.131159 0.561264 0.317074 0.052 Uiso 1 1 calc R U . . .
C14 C 0.2780(8) 0.3222(3) 0.6204(7) 0.0320(18) Uani 1 1 d . . . . .
C15 C 0.4301(7) 0.3133(3) 0.6800(7) 0.0320(19) Uani 1 1 d . . . . .
C17 C 0.5136(8) 0.3045(4) 0.7987(7) 0.039(2) Uani 1 1 d . . . . .
H17 H 0.476653 0.307025 0.858630 0.046 Uiso 1 1 calc R U . . .
C18 C 0.6504(8) 0.2920(4) 0.8292(7) 0.042(2) Uani 1 1 d . . . . .
H18 H 0.710559 0.287486 0.911186 0.050 Uiso 1 1 calc R U . . .
C19 C 0.7009(9) 0.2860(4) 0.7417(8) 0.046(2) Uani 1 1 d . . . . .
H19 H 0.795597 0.275190 0.764568 0.056 Uiso 1 1 calc R U . . .
C20 C 0.6207(8) 0.2949(4) 0.6222(7) 0.040(2) Uani 1 1 d . . . . .
H20 H 0.658103 0.290318 0.562885 0.048 Uiso 1 1 calc R U . . .
C16 C 0.4825(8) 0.3108(4) 0.5916(7) 0.0337(19) Uani 1 1 d . . . . .
C8 C 0.1046(8) 0.4523(4) 0.3313(7) 0.037(2) Uani 1 1 d . . . . .
H8 H 0.188532 0.447625 0.320052 0.045 Uiso 1 1 calc R U . . .
C7 C 0.0344(8) 0.5122(4) 0.3094(7) 0.042(2) Uani 1 1 d . . . . .
C1 C -0.0092(7) 0.3018(4) 0.4482(6) 0.0322(19) Uani 1 1 d . . . . .
C9 C 0.0745(7) 0.2863(4) 0.2867(7) 0.0335(19) Uani 1 1 d . . . . .
H9A H 0.110209 0.241095 0.312231 0.040 Uiso 1 1 calc R U . . .
H9B H -0.026002 0.282875 0.238697 0.040 Uiso 1 1 calc R U . . .
C10 C 0.2703(8) 0.3310(3) 0.2448(7) 0.0311(18) Uani 1 1 d . . . . .
C23 C 0.3217(8) 0.3534(4) 0.1532(7) 0.036(2) Uani 1 1 d . . . . .
C27 C 0.2541(8) 0.3618(4) 0.0308(7) 0.037(2) Uani 1 1 d . . . . .
H27 H 0.159291 0.350648 -0.009512 0.044 Uiso 1 1 calc R U . . .
C26 C 0.3292(9) 0.3869(4) -0.0311(8) 0.045(2) Uani 1 1 d . . . . .
H26 H 0.285886 0.392812 -0.115484 0.054 Uiso 1 1 calc R U . . .

loop_
_atom_site_aniso_label
_atom_site_aniso_U_11
_atom_site_aniso_U_22
_atom_site_aniso_U_33
_atom_site_aniso_U_23
_atom_site_aniso_U_13
_atom_site_aniso_U_12
Br1 0.0837(10) 0.0533(8) 0.0965(11) 0.0126(6) 0.0428(8) -0.0026(5)
O3 0.019(3) 0.067(4) 0.042(4) 0.000(3) 0.010(3) -0.004(3)
O2 0.027(3) 0.037(3) 0.037(3) -0.004(2) 0.017(3) 0.000(2)
O1 0.029(3) 0.037(3) 0.038(3) 0.000(3) 0.012(3) -0.006(2)
N1 0.022(4) 0.050(4) 0.045(4) -0.004(3) 0.018(3) 0.001(3)
N2 0.025(4) 0.038(3) 0.033(4) -0.006(3) 0.008(3) 0.000(3)
C25 0.058(7) 0.066(6) 0.041(6) 0.004(4) 0.033(5) -0.004(5)
C24 0.042(5) 0.060(5) 0.034(6) -0.008(4) 0.017(5) -0.005(4)
C22 0.034(5) 0.047(5) 0.035(5) -0.002(4) 0.022(4) 0.002(4)
C21 0.044(6) 0.039(5) 0.047(6) 0.004(4) 0.029(5) 0.005(4)
C11 0.022(4) 0.038(4) 0.040(5) -0.001(4) 0.015(4) 0.003(3)
C12 0.029(5) 0.029(4) 0.036(5) -0.003(3) 0.014(4) 0.001(3)
C13 0.028(5) 0.025(4) 0.038(5) 0.000(3) 0.015(4) 0.001(3)
C4 0.014(4) 0.040(4) 0.031(4) -0.003(3) 0.007(3) -0.004(3)
C3 0.026(4) 0.037(4) 0.025(4) -0.007(3) 0.006(4) 0.000(3)
C2 0.031(5) 0.041(5) 0.027(4) -0.003(4) 0.008(4) -0.004(4)
C5 0.030(5) 0.043(5) 0.033(5) -0.006(4) 0.003(4) 0.007(4)
C6 0.035(5) 0.049(5) 0.039(5) 0.005(4) 0.006(4) 0.016(4)
C14 0.029(5) 0.027(4) 0.042(5) 0.002(3) 0.016(4) -0.001(3)
C15 0.031(5) 0.033(4) 0.036(5) 0.001(4) 0.017(4) 0.000(3)
C17 0.032(5) 0.050(5) 0.032(5) -0.001(4) 0.010(4) -0.005(4)
C18 0.028(5) 0.052(5) 0.035(5) 0.007(4) 0.001(4) -0.001(4)
C19 0.030(5) 0.061(5) 0.045(6) 0.008(4) 0.011(5) 0.007(4)
C20 0.023(5) 0.055(5) 0.044(6) 0.003(4) 0.014(4) 0.004(4)
C16 0.030(5) 0.037(4) 0.029(5) 0.001(3) 0.007(4) 0.000(4)
C8 0.032(5) 0.042(5) 0.041(5) 0.001(4) 0.017(4) 0.000(4)
C7 0.046(5) 0.039(5) 0.035(5) 0.003(4) 0.011(4) -0.006(4)
C1 0.012(4) 0.057(6) 0.022(4) -0.009(4) 0.001(3) -0.008(4)
C9 0.025(4) 0.045(4) 0.037(5) -0.002(4) 0.018(4) -0.001(3)
C10 0.031(5) 0.033(4) 0.031(5) -0.004(3) 0.014(4) 0.002(4)
C23 0.033(5) 0.040(4) 0.041(5) -0.001(4) 0.023(4) 0.000(4)
C27 0.028(5) 0.045(5) 0.035(5) -0.004(4) 0.010(4) -0.006(4)
C26 0.043(6) 0.061(5) 0.032(5) 0.005(4) 0.014(4) -0.009(4)

loop_
_atom_type_symbol
_atom_type_description
_atom_type_scat_dispersion_real
_atom_type_scat_dispersion_imag
_atom_type_scat_source
C C 0.0181 0.0091 'International Tables Vol C Tables 4.2.6.8 and 6.1.1.4'
H H 0.0000 0.0000 'International Tables Vol C Tables 4.2.6.8 and 6.1.1.4'
Br Br -0.6763 1.2805 'International Tables Vol C Tables 4.2.6.8 and 6.1.1.4'
N N 0.0311 0.0180 'International Tables Vol C Tables 4.2.6.8 and 6.1.1.4'
O O 0.0492 0.0322 'International Tables Vol C Tables 4.2.6.8 and 6.1.1.4'

loop_
_geom_angle_atom_site_label_1
_geom_angle_atom_site_label_2
_geom_angle_atom_site_label_3
_geom_angle
_geom_angle_site_symmetry_1
_geom_angle_site_symmetry_3
_geom_angle_publ_flag
C2 N1 H1 123.0 . . ?
C1 N1 H1 123.0 . . ?
C1 N1 C2 114.0(6) . . ?
C9 N2 H2 116.0 . . ?
C10 N2 H2 116.0 . . ?
C10 N2 C9 128.0(6) . . ?
C24 C25 H25 118.8 . . ?
C24 C25 C26 122.4(7) . . ?
C26 C25 H25 118.8 . . ?
C25 C24 H24 121.7 . . ?
C25 C24 C22 116.7(8) . . ?
C22 C24 H24 121.7 . . ?
C24 C22 C21 128.1(7) . . ?
C23 C22 C24 121.1(7) . . ?
C23 C22 C21 110.8(6) . . ?
O3 C21 C22 126.1(7) . . ?
O3 C21 C11 129.4(7) . . ?
C22 C21 C11 104.5(7) . . ?
C12 C11 C21 125.9(7) . . ?
C10 C11 C21 107.2(6) . . ?
C10 C11 C12 126.5(6) . . ?
C11 C12 C16 126.3(6) . . ?
C13 C12 C11 126.9(7) . . ?
C13 C12 C16 106.7(6) . . ?
C12 C13 C4 127.9(6) . . ?
C12 C13 C14 109.8(6) . . ?
C14 C13 C4 122.0(6) . . ?
C13 C4 C3 115.2(6) . . ?
C13 C4 C1 112.2(6) . . ?
C13 C4 C9 111.0(5) . . ?
C3 C4 C1 101.3(6) . . ?
C3 C4 C9 112.6(6) . . ?
C9 C4 C1 103.6(5) . . ?
C2 C3 C4 109.6(6) . . ?
C8 C3 C4 131.1(6) . . ?
C8 C3 C2 119.3(7) . . ?
N1 C2 C3 107.9(6) . . ?
C5 C2 N1 129.5(7) . . ?
C5 C2 C3 122.6(7) . . ?
C2 C5 H5 120.9 . . ?
C2 C5 C6 118.2(7) . . ?
C6 C5 H5 120.9 . . ?
C5 C6 H6 119.5 . . ?
C5 C6 C7 120.9(7) . . ?
C7 C6 H6 119.5 . . ?
O2 C14 C13 127.6(7) . . ?
O2 C14 C15 126.0(7) . . ?
C13 C14 C15 106.4(6) . . ?
C17 C15 C14 130.5(6) . . ?
C17 C15 C16 121.4(7) . . ?
C16 C15 C14 108.0(6) . . ?
C15 C17 H17 120.6 . . ?
C18 C17 C15 118.8(7) . . ?
C18 C17 H17 120.6 . . ?
C17 C18 H18 120.1 . . ?
C17 C18 C19 119.9(8) . . ?
C19 C18 H18 120.1 . . ?
C18 C19 H19 118.6 . . ?
C18 C19 C20 122.9(7) . . ?
C20 C19 H19 118.6 . . ?
C19 C20 H20 121.4 . . ?
C19 C20 C16 117.2(7) . . ?
C16 C20 H20 121.4 . . ?
C15 C16 C12 108.5(6) . . ?
C15 C16 C20 119.6(7) . . ?
C20 C16 C12 131.7(7) . . ?
C3 C8 H8 121.0 . . ?
C3 C8 C7 118.1(7) . . ?
C7 C8 H8 121.0 . . ?
C6 C7 Br1 119.5(6) . . ?
C8 C7 Br1 119.7(6) . . ?
C8 C7 C6 120.8(7) . . ?
O1 C1 N1 127.4(6) . . ?
O1 C1 C4 125.2(7) . . ?
N1 C1 C4 107.1(7) . . ?
N2 C9 C4 112.8(6) . . ?
N2 C9 H9A 109.0 . . ?
N2 C9 H9B 109.0 . . ?
C4 C9 H9A 109.0 . . ?
C4 C9 H9B 109.0 . . ?
H9A C9 H9B 107.8 . . ?
N2 C10 C11 129.8(7) . . ?
N2 C10 C23 120.1(7) . . ?
C11 C10 C23 110.1(6) . . ?
C22 C23 C10 107.4(7) . . ?
C22 C23 C27 121.6(7) . . ?
C27 C23 C10 131.0(7) . . ?
C23 C27 H27 121.2 . . ?
C26 C27 C23 117.7(7) . . ?
C26 C27 H27 121.2 . . ?
C25 C26 C27 120.6(8) . . ?
C25 C26 H26 119.7 . . ?
C27 C26 H26 119.7 . . ?

loop_
_geom_bond_atom_site_label_1
_geom_bond_atom_site_label_2
_geom_bond_distance
_geom_bond_site_symmetry_2
_geom_bond_publ_flag
Br1 C7 1.875(7) . ?
O3 C21 1.205(10) . ?
O2 C14 1.222(8) . ?
O1 C1 1.219(9) . ?
N1 H1 0.8800 . ?
N1 C2 1.401(10) . ?
N1 C1 1.338(10) . ?
N2 H2 0.8800 . ?
N2 C9 1.443(9) . ?
N2 C10 1.313(9) . ?
C25 H25 0.9500 . ?
C25 C24 1.368(12) . ?
C25 C26 1.380(12) . ?
C24 H24 0.9500 . ?
C24 C22 1.405(11) . ?
C22 C21 1.496(12) . ?
C22 C23 1.367(11) . ?
C21 C11 1.509(11) . ?
C11 C12 1.424(10) . ?
C11 C10 1.401(11) . ?
C12 C13 1.379(9) . ?
C12 C16 1.524(10) . ?
C13 C4 1.499(10) . ?
C13 C14 1.466(11) . ?
C4 C3 1.510(10) . ?
C4 C1 1.568(10) . ?
C4 C9 1.565(10) . ?
C3 C2 1.403(10) . ?
C3 C8 1.374(10) . ?
C2 C5 1.350(10) . ?
C5 H5 0.9500 . ?
C5 C6 1.359(11) . ?
C6 H6 0.9500 . ?
C6 C7 1.395(11) . ?
C14 C15 1.487(10) . ?
C15 C17 1.372(11) . ?
C15 C16 1.385(10) . ?
C17 H17 0.9500 . ?
C17 C18 1.363(11) . ?
C18 H18 0.9500 . ?
C18 C19 1.365(11) . ?
C19 H19 0.9500 . ?
C19 C20 1.372(11) . ?
C20 H20 0.9500 . ?
C20 C16 1.391(10) . ?
C8 H8 0.9500 . ?
C8 C7 1.388(11) . ?
C9 H9A 0.9900 . ?
C9 H9B 0.9900 . ?
C10 C23 1.485(10) . ?
C23 C27 1.382(11) . ?
C27 H27 0.9500 . ?
C27 C26 1.382(10) . ?
C26 H26 0.9500 . ?

loop_
_geom_torsion_atom_site_label_1
_geom_torsion_atom_site_label_2
_geom_torsion_atom_site_label_3
_geom_torsion_atom_site_label_4
_geom_torsion
_geom_torsion_site_symmetry_1
_geom_torsion_site_symmetry_2
_geom_torsion_site_symmetry_3
_geom_torsion_site_symmetry_4
_geom_torsion_publ_flag
O3 C21 C11 C12 3.9(12) . . . . ?
O3 C21 C11 C10 177.5(8) . . . . ?
O2 C14 C15 C17 6.9(12) . . . . ?
O2 C14 C15 C16 -176.9(7) . . . . ?
N1 C2 C5 C6 178.5(7) . . . . ?
N2 C10 C23 C22 179.0(6) . . . . ?
N2 C10 C23 C27 2.0(12) . . . . ?
C25 C24 C22 C21 -176.7(7) . . . . ?
C25 C24 C22 C23 1.0(12) . . . . ?
C24 C25 C26 C27 1.4(13) . . . . ?
C24 C22 C21 O3 0.2(13) . . . . ?
C24 C22 C21 C11 177.6(7) . . . . ?
C24 C22 C23 C10 -177.7(7) . . . . ?
C24 C22 C23 C27 -0.4(12) . . . . ?
C22 C21 C11 C12 -173.3(7) . . . . ?
C22 C21 C11 C10 0.2(8) . . . . ?
C22 C23 C27 C26 0.2(11) . . . . ?
C21 C22 C23 C10 0.4(8) . . . . ?
C21 C22 C23 C27 177.7(7) . . . . ?
C21 C11 C12 C13 155.2(7) . . . . ?
C21 C11 C12 C16 -21.0(11) . . . . ?
C21 C11 C10 N2 -179.1(7) . . . . ?
C21 C11 C10 C23 0.0(8) . . . . ?
C11 C12 C13 C4 5.3(11) . . . . ?
C11 C12 C13 C14 -168.2(6) . . . . ?
C11 C12 C16 C15 169.5(7) . . . . ?
C11 C12 C16 C20 -15.7(12) . . . . ?
C11 C10 C23 C22 -0.2(8) . . . . ?
C11 C10 C23 C27 -177.2(8) . . . . ?
C12 C11 C10 N2 -5.6(12) . . . . ?
C12 C11 C10 C23 173.5(7) . . . . ?
C12 C13 C4 C3 -86.1(8) . . . . ?
C12 C13 C4 C1 158.7(7) . . . . ?
C12 C13 C4 C9 43.3(9) . . . . ?
C12 C13 C14 O2 172.0(6) . . . . ?
C12 C13 C14 C15 -6.8(7) . . . . ?
C13 C12 C16 C15 -7.3(8) . . . . ?
C13 C12 C16 C20 167.5(8) . . . . ?
C13 C4 C3 C2 -124.2(6) . . . . ?
C13 C4 C3 C8 53.6(10) . . . . ?
C13 C4 C1 O1 -58.6(9) . . . . ?
C13 C4 C1 N1 127.5(6) . . . . ?
C13 C4 C9 N2 -73.0(8) . . . . ?
C13 C14 C15 C17 -174.2(7) . . . . ?
C13 C14 C15 C16 2.0(7) . . . . ?
C4 C13 C14 O2 -1.9(11) . . . . ?
C4 C13 C14 C15 179.2(6) . . . . ?
C4 C3 C2 N1 0.8(8) . . . . ?
C4 C3 C2 C5 179.0(7) . . . . ?
C4 C3 C8 C7 179.8(7) . . . . ?
C3 C4 C1 O1 178.0(7) . . . . ?
C3 C4 C1 N1 4.1(7) . . . . ?
C3 C4 C9 N2 57.8(8) . . . . ?
C3 C2 C5 C6 0.8(11) . . . . ?
C3 C8 C7 Br1 -179.9(5) . . . . ?
C3 C8 C7 C6 2.8(12) . . . . ?
C2 N1 C1 O1 -177.8(7) . . . . ?
C2 N1 C1 C4 -4.1(8) . . . . ?
C2 C3 C8 C7 -2.6(11) . . . . ?
C2 C5 C6 C7 -0.6(11) . . . . ?
C5 C6 C7 Br1 -178.5(6) . . . . ?
C5 C6 C7 C8 -1.2(12) . . . . ?
C14 C13 C4 C3 86.7(8) . . . . ?
C14 C13 C4 C1 -28.5(9) . . . . ?
C14 C13 C4 C9 -143.9(6) . . . . ?
C14 C15 C17 C18 174.7(7) . . . . ?
C14 C15 C16 C12 3.1(8) . . . . ?
C14 C15 C16 C20 -172.4(6) . . . . ?
C15 C17 C18 C19 -2.5(11) . . . . ?
C17 C15 C16 C12 179.7(7) . . . . ?
C17 C15 C16 C20 4.2(11) . . . . ?
C17 C18 C19 C20 3.0(12) . . . . ?
C18 C19 C20 C16 0.1(12) . . . . ?
C19 C20 C16 C12 -177.9(7) . . . . ?
C19 C20 C16 C15 -3.6(11) . . . . ?
C16 C12 C13 C4 -177.9(6) . . . . ?
C16 C12 C13 C14 8.6(7) . . . . ?
C16 C15 C17 C18 -1.1(11) . . . . ?
C8 C3 C2 N1 -177.3(7) . . . . ?
C8 C3 C2 C5 0.9(11) . . . . ?
C1 N1 C2 C3 2.2(8) . . . . ?
C1 N1 C2 C5 -175.8(7) . . . . ?
C1 C4 C3 C2 -2.9(7) . . . . ?
C1 C4 C3 C8 174.9(7) . . . . ?
C1 C4 C9 N2 166.4(6) . . . . ?
C9 N2 C10 C11 -5.4(12) . . . . ?
C9 N2 C10 C23 175.6(6) . . . . ?
C9 C4 C3 C2 107.1(7) . . . . ?
C9 C4 C3 C8 -75.1(9) . . . . ?
C9 C4 C1 O1 61.2(9) . . . . ?
C9 C4 C1 N1 -112.7(6) . . . . ?
C10 N2 C9 C4 52.3(9) . . . . ?
C10 C11 C12 C13 -17.1(11) . . . . ?
C10 C11 C12 C16 166.7(7) . . . . ?
C10 C23 C27 C26 176.8(7) . . . . ?
C23 C22 C21 O3 -177.8(7) . . . . ?
C23 C22 C21 C11 -0.4(8) . . . . ?
C23 C27 C26 C25 -0.7(12) . . . . ?
C26 C25 C24 C22 -1.5(13) . . . . ?

loop_
_smtbx_masks_void_nr
_smtbx_masks_void_average_x
_smtbx_masks_void_average_y
_smtbx_masks_void_average_z
_smtbx_masks_void_volume
_smtbx_masks_void_count_electrons
_smtbx_masks_void_content
1 -0.490 0.000 -0.990 258.9 14.0 '2 H2O'
2 -0.787 0.500 -0.787 258.9 14.0 '2 H2O'
